data_7227887
loop_
_publ_author_name
'Ito, Suguru'
'Taguchi, Tomohiro'
'Yamada, Takeshi'
'Ubukata, Takashi'
'Yamaguchi, Yoshitaka'
'Asami, Masatoshi'

_publ_section_title
;
 Indolylbenzothiadiazoles with varying substituents on the indole ring: a
 systematic study on the self-recovering mechanochromic luminescence
;
_journal_issue 28
_journal_name_full 'RSC Adv.'
_journal_page_first 16953
_journal_paper_doi 10.1039/C7RA01006K
_journal_volume 7
_journal_year 2017
_chemical_formula_moiety 'C16 H13 N3 S'
_chemical_formula_sum 'C16 H13 N3 S'
_chemical_formula_weight 279.36
_chemical_melting_point 413.6(3)
_chemical_name_systematic 4-(1,3-Dimethyl-1H-indol-2-yl)-2,1,3-benzothiadiazole
_space_group_crystal_system triclinic
_space_group_IT_number 2
_space_group_name_Hall '-P 1'
_space_group_name_H-M_alt 'P -1'
_symmetry_space_group_name_Hall '-P 1'
_symmetry_space_group_name_H-M 'P -1'
_atom_sites_solution_hydrogens geom
_atom_sites_solution_primary direct
_atom_sites_solution_secondary difmap
_audit_update_record
;
2016-12-19 deposited with the CCDC.
2017-03-10 downloaded from the CCDC.
;
_cell_angle_alpha 80.099(13)
_cell_angle_beta 67.010(11)
_cell_angle_gamma 82.285(14)
_cell_formula_units_Z 2
_cell_length_a 8.367(3)
_cell_length_b 8.840(3)
_cell_length_c 10.153(3)
_cell_measurement_reflns_used 2006
_cell_measurement_temperature 223
_cell_measurement_theta_max 30.38
_cell_measurement_theta_min 2.35
_cell_volume 679.2(4)
_computing_cell_refinement CrystalClear
_computing_data_collection 'CrystalClear (Rigaku Inc., 2007)'
_computing_data_reduction CrystalClear
_computing_molecular_graphics 'CrystalStructure 4.2.1'
_computing_publication_material 'CrystalStructure 4.2.1 (Rigaku, 2016)'
_computing_structure_refinement 'SHELXL Version 2014/7 (Sheldrick, 2008)'
_computing_structure_solution 'SIR2011 (Burla, et al., 2012)'
_diffrn_ambient_temperature 223
_diffrn_detector_area_resol_mean 7.314
_diffrn_measured_fraction_theta_full 0.954
_diffrn_measured_fraction_theta_max 0.953
_diffrn_measurement_device_type 'Rigaku Mercury70'
_diffrn_measurement_method \w
_diffrn_radiation_type 'Mo K\a'
_diffrn_radiation_wavelength 0.71075
_diffrn_reflns_av_R_equivalents 0.0181
_diffrn_reflns_Laue_measured_fraction_full 0.954
_diffrn_reflns_Laue_measured_fraction_max 0.953
_diffrn_reflns_limit_h_max 10
_diffrn_reflns_limit_h_min -7
_diffrn_reflns_limit_k_max 11
_diffrn_reflns_limit_k_min -10
_diffrn_reflns_limit_l_max 12
_diffrn_reflns_limit_l_min -13
_diffrn_reflns_number 4962
_diffrn_reflns_point_group_measured_fraction_full 0.954
_diffrn_reflns_point_group_measured_fraction_max 0.953
_diffrn_reflns_theta_full 25.242
_diffrn_reflns_theta_max 27.499
_diffrn_reflns_theta_min 3.906
_diffrn_standards_number 0
_exptl_absorpt_coefficient_mu 0.230
_exptl_absorpt_correction_T_max 0.933
_exptl_absorpt_correction_T_min 0.886
_exptl_absorpt_correction_type numerical
_exptl_absorpt_process_details 'NUMABS (Rigaku, 1999)'
_exptl_crystal_colour orange
_exptl_crystal_density_diffrn 1.366
_exptl_crystal_density_method 'not measured'
_exptl_crystal_description prism
_exptl_crystal_F_000 292.00
_exptl_crystal_preparation ', Luminescent'
_exptl_crystal_recrystallization_method 'Re-crystallisation from solvent: hexane/diethyl ether'
_exptl_crystal_size_max 0.500
_exptl_crystal_size_mid 0.400
_exptl_crystal_size_min 0.300
_refine_diff_density_max 0.48
_refine_diff_density_min -0.50
_refine_ls_extinction_method none
_refine_ls_goodness_of_fit_ref 1.076
_refine_ls_hydrogen_treatment constr
_refine_ls_number_parameters 181
_refine_ls_number_reflns 2968
_refine_ls_number_restraints 0
_refine_ls_R_factor_all 0.0646
_refine_ls_R_factor_gt 0.0610
_refine_ls_shift/su_max 0.000
_refine_ls_structure_factor_coef Fsqd
_refine_ls_weighting_details 'w = 1/[\s^2^(Fo^2^)+(0.0947P)^2^+0.4590P] where P=(Fo^2^+2Fc^2^)/3'
_refine_ls_weighting_scheme calc
_refine_ls_wR_factor_gt 0.1750
_refine_ls_wR_factor_ref 0.1786
_reflns_Friedel_coverage 0.000
_reflns_number_gt 2718
_reflns_number_total 2968
_reflns_threshold_expression F^2^>2.0\s(F^2^)
_cod_data_source_file c7ra01006k2.cif
_cod_data_source_block TMCA268_3-Me-N-Me_20160926
_cod_depositor_comments
;
The following automatic conversions were performed:

'_chemical_melting_point' value '413.35-413.95' was changed to
'413.6(3)' - the average value was taken and precision was estimated.

Automatic conversion script
Id: cif_fix_values 4973 2017-02-22 13:04:09Z antanas 
;
_cod_database_code 7227887

loop_
_space_group_symop_id
_space_group_symop_operation_xyz
1 +X,+Y,+Z
2 -X,-Y,-Z

loop_
_atom_site_label
_atom_site_type_symbol
_atom_site_fract_x
_atom_site_fract_y
_atom_site_fract_z
_atom_site_U_iso_or_equiv
_atom_site_adp_type
_atom_site_occupancy
_atom_site_site_symmetry_order
_atom_site_calc_flag
_atom_site_refinement_flags_posn
_atom_site_refinement_flags_adp
S1 S 0.49937(9) 0.72024(8) 0.94620(7) 0.0517(3) Uani 1 1 d . .
N1 N 0.2742(2) 0.7511(2) 1.45584(19) 0.0336(4) Uani 1 1 d . .
N2 N 0.3936(2) 0.7161(2) 1.1178(2) 0.0388(4) Uani 1 1 d . .
N3 N 0.4147(3) 0.8756(3) 0.8847(2) 0.0489(5) Uani 1 1 d . .
C1 C 0.2123(3) 0.6537(2) 1.5847(2) 0.0303(4) Uani 1 1 d . .
C2 C 0.2939(3) 0.5809(3) 1.6789(3) 0.0400(5) Uani 1 1 d . .
H2 H 0.4101 0.5963 1.6605 0.048 Uiso 1 1 calc R U
C3 C 0.1979(4) 0.4864(3) 1.7988(3) 0.0468(6) Uani 1 1 d . .
H3 H 0.2494 0.4371 1.8638 0.056 Uiso 1 1 calc R U
C4 C 0.0247(4) 0.4620(3) 1.8266(2) 0.0450(6) Uani 1 1 d . .
H4 H -0.0365 0.3952 1.9085 0.054 Uiso 1 1 calc R U
C5 C -0.0573(3) 0.5342(2) 1.7360(2) 0.0376(5) Uani 1 1 d . .
H5 H -0.1736 0.5179 1.7555 0.045 Uiso 1 1 calc R U
C6 C 0.0368(2) 0.6326(2) 1.6140(2) 0.0293(4) Uani 1 1 d . .
C7 C -0.0075(2) 0.7219(2) 1.5021(2) 0.0269(4) Uani 1 1 d . .
C8 C 0.1396(2) 0.7910(2) 1.4065(2) 0.0289(4) Uani 1 1 d . .
C9 C 0.1582(2) 0.8874(2) 1.2687(2) 0.0292(4) Uani 1 1 d . .
C10 C 0.0539(3) 1.0191(2) 1.2602(2) 0.0351(5) Uani 1 1 d . .
H10 H -0.0304 1.0503 1.3460 0.042 Uiso 1 1 calc R U
C11 C 0.0678(3) 1.1109(2) 1.1265(3) 0.0411(5) Uani 1 1 d . .
H11 H -0.0063 1.2009 1.1274 0.049 Uiso 1 1 calc R U
C12 C 0.1847(3) 1.0720(3) 0.9984(3) 0.0425(5) Uani 1 1 d . .
H12 H 0.1928 1.1334 0.9110 0.051 Uiso 1 1 calc R U
C13 C 0.2944(3) 0.9356(2) 1.0008(2) 0.0364(5) Uani 1 1 d . .
C14 C 0.2828(3) 0.8438(2) 1.1345(2) 0.0309(4) Uani 1 1 d . .
C15 C 0.4450(3) 0.8147(3) 1.3956(3) 0.0410(5) Uani 1 1 d . .
H15A H 0.5139 0.7659 1.4512 0.049 Uiso 1 1 calc R U
H15B H 0.5043 0.7954 1.2960 0.049 Uiso 1 1 calc R U
H15C H 0.4300 0.9247 1.3995 0.049 Uiso 1 1 calc R U
C16 C -0.1822(3) 0.7370(3) 1.4938(3) 0.0385(5) Uani 1 1 d . .
H16A H -0.2605 0.6750 1.5763 0.046 Uiso 1 1 calc R U
H16B H -0.2271 0.8440 1.4940 0.046 Uiso 1 1 calc R U
H16C H -0.1733 0.7017 1.4057 0.046 Uiso 1 1 calc R U

loop_
_atom_site_aniso_label
_atom_site_aniso_U_11
_atom_site_aniso_U_22
_atom_site_aniso_U_33
_atom_site_aniso_U_23
_atom_site_aniso_U_13
_atom_site_aniso_U_12
S1 0.0473(4) 0.0489(4) 0.0409(4) -0.0105(3) 0.0030(3) 0.0008(3)
N1 0.0287(8) 0.0359(9) 0.0348(9) -0.0003(7) -0.0118(7) -0.0028(7)
N2 0.0335(9) 0.0356(9) 0.0368(10) -0.0030(7) -0.0034(7) 0.0000(7)
N3 0.0550(12) 0.0478(12) 0.0330(10) -0.0044(8) -0.0030(9) -0.0109(9)
C1 0.0309(9) 0.0272(9) 0.0312(10) -0.0035(7) -0.0108(8) 0.0006(7)
C2 0.0434(11) 0.0375(11) 0.0430(12) -0.0053(9) -0.0232(10) 0.0054(9)
C3 0.0654(16) 0.0375(11) 0.0394(12) -0.0018(9) -0.0266(11) 0.0073(10)
C4 0.0620(15) 0.0331(11) 0.0301(11) -0.0002(8) -0.0090(10) -0.0020(10)
C5 0.0390(11) 0.0323(10) 0.0328(11) -0.0054(8) -0.0032(8) -0.0043(8)
C6 0.0297(9) 0.0263(9) 0.0294(9) -0.0067(7) -0.0080(7) 0.0001(7)
C7 0.0245(8) 0.0279(8) 0.0276(9) -0.0064(7) -0.0082(7) -0.0015(6)
C8 0.0283(9) 0.0281(9) 0.0296(9) -0.0051(7) -0.0104(7) 0.0004(7)
C9 0.0303(9) 0.0282(9) 0.0296(9) -0.0049(7) -0.0116(7) -0.0013(7)
C10 0.0418(11) 0.0313(10) 0.0349(11) -0.0085(8) -0.0177(9) 0.0034(8)
C11 0.0549(13) 0.0299(10) 0.0442(12) -0.0044(9) -0.0276(11) 0.0054(9)
C12 0.0599(14) 0.0335(11) 0.0373(11) 0.0041(8) -0.0239(10) -0.0081(10)
C13 0.0425(11) 0.0335(10) 0.0311(10) -0.0020(8) -0.0101(9) -0.0102(8)
C14 0.0308(9) 0.0269(9) 0.0320(10) -0.0024(7) -0.0084(8) -0.0045(7)
C15 0.0328(10) 0.0434(12) 0.0454(12) 0.0012(9) -0.0145(9) -0.0078(9)
C16 0.0291(10) 0.0429(11) 0.0437(12) -0.0100(9) -0.0131(9) -0.0004(8)

loop_
_atom_type_symbol
_atom_type_description
_atom_type_scat_dispersion_real
_atom_type_scat_dispersion_imag
_atom_type_scat_source
C C 0.0033 0.0016
;
International Tables for Crystallography
(Vol. C, Tables 4.2.6.8 and 6.1.1.4)
;
H H 0.0000 0.0000
;
International Tables for Crystallography
(Vol. C, Table 6.1.1.4)
;
N N 0.0061 0.0033
;
International Tables for Crystallography
(Vol. C, Tables 4.2.6.8 and 6.1.1.4)
;
S S 0.1246 0.1234
;
International Tables for Crystallography
(Vol. C, Tables 4.2.6.8 and 6.1.1.4)
;

loop_
_geom_angle_atom_site_label_1
_geom_angle_atom_site_label_2
_geom_angle_atom_site_label_3
_geom_angle
N3 S1 N2 101.65(10)
C8 N1 C1 107.93(16)
C8 N1 C15 126.88(17)
C1 N1 C15 124.73(17)
C14 N2 S1 105.77(15)
C13 N3 S1 106.36(17)
N1 C1 C2 131.27(19)
N1 C1 C6 107.75(17)
C2 C1 C6 120.97(19)
C3 C2 C1 117.7(2)
C3 C2 H2 121.2
C1 C2 H2 121.2
C2 C3 C4 121.5(2)
C2 C3 H3 119.2
C4 C3 H3 119.2
C5 C4 C3 121.3(2)
C5 C4 H4 119.4
C3 C4 H4 119.4
C4 C5 C6 118.4(2)
C4 C5 H5 120.8
C6 C5 H5 120.8
C5 C6 C1 120.14(19)
C5 C6 C7 132.40(19)
C1 C6 C7 107.45(17)
C8 C7 C6 107.14(16)
C8 C7 C16 127.75(18)
C6 C7 C16 125.11(18)
C7 C8 N1 109.70(17)
C7 C8 C9 126.48(17)
N1 C8 C9 123.77(17)
C10 C9 C14 116.33(18)
C10 C9 C8 122.44(18)
C14 C9 C8 121.17(17)
C9 C10 C11 122.8(2)
C9 C10 H10 118.6
C11 C10 H10 118.6
C12 C11 C10 121.9(2)
C12 C11 H11 119.0
C10 C11 H11 119.0
C11 C12 C13 117.6(2)
C11 C12 H12 121.2
C13 C12 H12 121.2
N3 C13 C12 126.3(2)
N3 C13 C14 112.8(2)
C12 C13 C14 120.8(2)
N2 C14 C13 113.38(19)
N2 C14 C9 126.08(19)
C13 C14 C9 120.50(19)
N1 C15 H15A 109.5
N1 C15 H15B 109.5
H15A C15 H15B 109.5
N1 C15 H15C 109.5
H15A C15 H15C 109.5
H15B C15 H15C 109.5
C7 C16 H16A 109.5
C7 C16 H16B 109.5
H16A C16 H16B 109.5
C7 C16 H16C 109.5
H16A C16 H16C 109.5
H16B C16 H16C 109.5

loop_
_geom_bond_atom_site_label_1
_geom_bond_atom_site_label_2
_geom_bond_distance
S1 N3 1.602(2)
S1 N2 1.613(2)
N1 C8 1.385(2)
N1 C1 1.387(3)
N1 C15 1.465(3)
N2 C14 1.351(3)
N3 C13 1.352(3)
C1 C2 1.406(3)
C1 C6 1.412(3)
C2 C3 1.376(4)
C2 H2 0.9400
C3 C4 1.403(4)
C3 H3 0.9400
C4 C5 1.377(3)
C4 H4 0.9400
C5 C6 1.400(3)
C5 H5 0.9400
C6 C7 1.412(3)
C7 C8 1.377(3)
C7 C16 1.484(3)
C8 C9 1.471(3)
C9 C10 1.369(3)
C9 C14 1.434(3)
C10 C11 1.428(3)
C10 H10 0.9400
C11 C12 1.355(4)
C11 H11 0.9400
C12 C13 1.417(3)
C12 H12 0.9400
C13 C14 1.432(3)
C15 H15A 0.9700
C15 H15B 0.9700
C15 H15C 0.9700
C16 H16A 0.9700
C16 H16B 0.9700
C16 H16C 0.9700

loop_
_geom_torsion_atom_site_label_1
_geom_torsion_atom_site_label_2
_geom_torsion_atom_site_label_3
_geom_torsion_atom_site_label_4
_geom_torsion
N3 S1 N2 C14 -0.47(17)
N2 S1 N3 C13 0.38(19)
C8 N1 C1 C2 -179.8(2)
C15 N1 C1 C2 -7.2(4)
C8 N1 C1 C6 0.5(2)
C15 N1 C1 C6 173.15(19)
N1 C1 C2 C3 -178.5(2)
C6 C1 C2 C3 1.2(3)
C1 C2 C3 C4 0.4(3)
C2 C3 C4 C5 -1.3(4)
C3 C4 C5 C6 0.4(3)
C4 C5 C6 C1 1.2(3)
C4 C5 C6 C7 179.9(2)
N1 C1 C6 C5 177.70(18)
C2 C1 C6 C5 -2.0(3)
N1 C1 C6 C7 -1.3(2)
C2 C1 C6 C7 178.93(19)
C5 C6 C7 C8 -177.2(2)
C1 C6 C7 C8 1.6(2)
C5 C6 C7 C16 3.4(3)
C1 C6 C7 C16 -177.79(18)
C6 C7 C8 N1 -1.3(2)
C16 C7 C8 N1 178.07(19)
C6 C7 C8 C9 176.06(18)
C16 C7 C8 C9 -4.6(3)
C1 N1 C8 C7 0.5(2)
C15 N1 C8 C7 -171.91(19)
C1 N1 C8 C9 -176.97(18)
C15 N1 C8 C9 10.6(3)
C7 C8 C9 C10 58.3(3)
N1 C8 C9 C10 -124.7(2)
C7 C8 C9 C14 -118.9(2)
N1 C8 C9 C14 58.1(3)
C14 C9 C10 C11 -0.8(3)
C8 C9 C10 C11 -178.14(19)
C9 C10 C11 C12 0.8(4)
C10 C11 C12 C13 0.1(3)
S1 N3 C13 C12 -178.93(19)
S1 N3 C13 C14 -0.2(2)
C11 C12 C13 N3 177.8(2)
C11 C12 C13 C14 -0.8(3)
S1 N2 C14 C13 0.4(2)
S1 N2 C14 C9 178.17(17)
N3 C13 C14 N2 -0.2(3)
C12 C13 C14 N2 178.67(19)
N3 C13 C14 C9 -178.06(18)
C12 C13 C14 C9 0.8(3)
C10 C9 C14 N2 -177.55(19)
C8 C9 C14 N2 -0.2(3)
C10 C9 C14 C13 0.1(3)
C8 C9 C14 C13 177.41(18)
